data_1534977
loop_
_publ_author_name
'Soetebier, F.'
'Urland, W.'

_publ_section_title
;
 Structural characterization of Mn(2+)-beta"-(Al2 O3) (Mn0.77 Al10.46
 Mg0.54 O17)
;
_journal_name_full 'Zeitschrift fuer Anorganische und Allgemeine Chemie'
_journal_page_first 2249
_journal_page_last 2250
_journal_volume 628
_journal_year 2002
_chemical_formula_sum 'Al10.461 Mg0.538 Mn0.702 O17'
_chemical_name_systematic 'Mn0.702 Al10.461 Mg0.538 O17'
_space_group_IT_number 166
_symmetry_space_group_name_Hall '-R 3 2"'
_symmetry_space_group_name_H-M 'R -3 m :H'
_cell_angle_alpha 90
_cell_angle_beta 90
_cell_angle_gamma 120
_cell_formula_units_Z 3
_cell_length_a 5.6065
_cell_length_b 5.6065
_cell_length_c 33.293
_cell_volume 906.290
_citation_journal_id_ASTM ZAACAB
_cod_data_source_file Soetebier_ZAACAB_2002_572.cif
_cod_data_source_block Al10.461Mg0.538Mn0.702O17
_cod_original_cell_volume 906.2901
_cod_database_code 1534977

loop_
_symmetry_equiv_pos_as_xyz
x,y,z
-y,x-y,z
-x+y,-x,z
y,x,-z
-x,-x+y,-z
x-y,-y,-z
-x,-y,-z
y,-x+y,-z
x-y,x,-z
-y,-x,z
x,x-y,z
-x+y,y,z
x+2/3,y+1/3,z+1/3
-y+2/3,x-y+1/3,z+1/3
-x+y+2/3,-x+1/3,z+1/3
y+2/3,x+1/3,-z+1/3
-x+2/3,-x+y+1/3,-z+1/3
x-y+2/3,-y+1/3,-z+1/3
-x+2/3,-y+1/3,-z+1/3
y+2/3,-x+y+1/3,-z+1/3
x-y+2/3,x+1/3,-z+1/3
-y+2/3,-x+1/3,z+1/3
x+2/3,x-y+1/3,z+1/3
-x+y+2/3,y+1/3,z+1/3
x+1/3,y+2/3,z+2/3
-y+1/3,x-y+2/3,z+2/3
-x+y+1/3,-x+2/3,z+2/3
y+1/3,x+2/3,-z+2/3
-x+1/3,-x+y+2/3,-z+2/3
x-y+1/3,-y+2/3,-z+2/3
-x+1/3,-y+2/3,-z+2/3
y+1/3,-x+y+2/3,-z+2/3
x-y+1/3,x+2/3,-z+2/3
-y+1/3,-x+2/3,z+2/3
x+1/3,x-y+2/3,z+2/3
-x+y+1/3,y+2/3,z+2/3

loop_
_atom_site_label
_atom_site_type_symbol
_atom_site_fract_x
_atom_site_fract_y
_atom_site_fract_z
_atom_site_occupancy
_atom_site_U_iso_or_equiv
O3 O-2 0 0 0.0977 1 0.0
Al4 Al+3 0 0 0.45129 0.951 0.0
Mg1 Mg+2 0 0 0 0.049 0.0
O5 O-2 0.3333 0.6667 0.1667 1 0.0
O2 O-2 0 0 0.2951 1 0.0
Al1 Al+3 0 0 0 0.951 0.0
O4 O-2 0.1638 0.3276 0.23469 1 0.0
O1 O-2 0.1543 0.3086 0.03414 1 0.0
Al2 Al+3 0 0 0.35035 0.951 0.0
Mn2 Mn+2 0.8333 0.1667 0.1667 0.128 0.0
Mg4 Mg+2 0 0 0.45129 0.049 0.0
Al3 Al+3 0.33464 0.16732 0.07214 0.951 0.0
Mg3 Mg+2 0.33464 0.16732 0.07214 0.049 0.0
Mg2 Mg+2 0 0 0.35035 0.049 0.0
Mn1 Mn+2 0 0 0.1789 0.159 0.0
